data_2213486
loop_
_publ_author_name
'Naser Eltaher Eltayeb'
'Siang Guan Teoh'
'Shea-Lin Ng'
'Hoong-Kun Fun'
'Kamarulazizi Ibrahim'

_publ_section_title
{2,2'-[1,2-Phenylenebis(nitrilomethylidyne)]diphenolato-\k^4^<i>O</i>,<i>N</i>,<i>N</i>',<i>O</i>'}(pyridine-\k<i>N</i>)zinc(II)
_journal_coeditor_code NG2249
_journal_issue 5
_journal_name_full 'Acta Crystallographica Section E'
_journal_page_first m1284
_journal_page_last m1285
_journal_paper_doi 10.1107/S1600536807017618
_journal_volume 63
_journal_year 2007
_chemical_formula_iupac '[Zn (C20 H14 N2 O2) (C5 H5 N)]'
_chemical_formula_moiety 'C25 H19 N3 O2 Zn'
_chemical_formula_sum 'C25 H19 N3 O2 Zn'
_chemical_formula_weight 458.80
_chemical_name_systematic
;
[2,2'-{1,2-Phenylenebis(nitrilomethylylidyne)}diphenolato-
\k^4^O,N,N',O'](pyridine-\kN)zinc(II)
;
_space_group_IT_number 9
_symmetry_cell_setting monoclinic
_symmetry_space_group_name_Hall 'C -2yc'
_symmetry_space_group_name_H-M 'C 1 c 1'
_atom_sites_solution_hydrogens geom
_atom_sites_solution_primary direct
_atom_sites_solution_secondary difmap
_audit_creation_method SHELXL97
_cell_angle_alpha 90.00
_cell_angle_beta 95.5400(10)
_cell_angle_gamma 90.00
_cell_formula_units_Z 4
_cell_length_a 17.8611(3)
_cell_length_b 11.9929(3)
_cell_length_c 9.4946(2)
_cell_measurement_reflns_used 9040
_cell_measurement_temperature 100.00(10)
_cell_measurement_theta_max 40.00
_cell_measurement_theta_min 2.05
_cell_volume 2024.30(7)
_computing_cell_refinement APEX2
_computing_data_collection 'APEX2 (Bruker, 2005)'
_computing_data_reduction 'SAINT (Bruker, 2005)'
_computing_molecular_graphics SHELXTL
_computing_publication_material 'SHELXTL, PARST (Nardelli, 1995) and PLATON (Spek, 2003)'
_computing_structure_refinement SHELXTL
_computing_structure_solution 'SHELXTL (Sheldrick, 1998)'
_diffrn_ambient_temperature 297(2)
_diffrn_detector_area_resol_mean 8.33
_diffrn_measured_fraction_theta_full 0.980
_diffrn_measured_fraction_theta_max 0.980
_diffrn_measurement_device_type 'Bruker SMART APEXII CCD area-detector'
_diffrn_measurement_method \w
_diffrn_radiation_monochromator graphite
_diffrn_radiation_source 'fine-focus sealed tube'
_diffrn_radiation_type MoK\a
_diffrn_radiation_wavelength 0.71073
_diffrn_reflns_av_R_equivalents 0.0473
_diffrn_reflns_av_sigmaI/netI 0.0805
_diffrn_reflns_limit_h_max 31
_diffrn_reflns_limit_h_min -31
_diffrn_reflns_limit_k_max 21
_diffrn_reflns_limit_k_min -19
_diffrn_reflns_limit_l_max 16
_diffrn_reflns_limit_l_min -17
_diffrn_reflns_number 31548
_diffrn_reflns_theta_full 40.00
_diffrn_reflns_theta_max 40.00
_diffrn_reflns_theta_min 2.05
_diffrn_standards_number 0
_exptl_absorpt_coefficient_mu 1.242
_exptl_absorpt_correction_T_max 0.7779
_exptl_absorpt_correction_T_min 0.5879
_exptl_absorpt_correction_type multi-scan
_exptl_absorpt_process_details '(SADABS; Bruker, 2005)'
_exptl_crystal_colour yellow
_exptl_crystal_density_diffrn 1.505
_exptl_crystal_density_method 'not measured'
_exptl_crystal_description block
_exptl_crystal_F_000 944
_exptl_crystal_size_max 0.53
_exptl_crystal_size_mid 0.38
_exptl_crystal_size_min 0.21
_refine_diff_density_max 0.872
_refine_diff_density_min -0.923
_refine_ls_abs_structure_details 'Flack (1983), with 5258 Friedel pairs'
_refine_ls_abs_structure_Flack 0.014(7)
_refine_ls_extinction_method none
_refine_ls_goodness_of_fit_ref 1.068
_refine_ls_hydrogen_treatment constr
_refine_ls_matrix_type full
_refine_ls_number_parameters 280
_refine_ls_number_reflns 11416
_refine_ls_number_restraints 2
_refine_ls_restrained_S_all 1.068
_refine_ls_R_factor_all 0.0645
_refine_ls_R_factor_gt 0.0452
_refine_ls_shift/su_max 0.000
_refine_ls_shift/su_mean 0.000
_refine_ls_structure_factor_coef Fsqd
_refine_ls_weighting_details 'calc w = 1/[\s^2^(Fo^2^)+1.0902P] where P=(Fo^2^+2Fc^2^)/3'
_refine_ls_weighting_scheme calc
_refine_ls_wR_factor_gt 0.0950
_refine_ls_wR_factor_ref 0.1040
_reflns_number_gt 9121
_reflns_number_total 11416
_reflns_threshold_expression I>2\s(I)
_cod_data_source_file ng2249.cif
_cod_data_source_block I
_cod_depositor_comments
;
The following automatic conversions were performed:
'_symmetry_cell_setting' value 'Monoclinic' changed to 'monoclinic'
according to '/home/saulius/struct/CIF-dictionaries/cif_core.dic'
dictionary named 'cif_core.dic' version 2.4.1 from 2010-06-29.

Automatic conversion script
Id: cif_fix_enum 1527 2010-12-29 10:47:43Z saulius 

The following automatic conversions were performed:

'_symmetry_cell_setting' value 'Monoclinic' changed to 'monoclinic'
according to /home/saulius/struct/CIF-dictionaries/cif_core.dic
dictionary named 'cif_core.dic' version 2.4.1 from 2010-06-29.

Automatic conversion script
Id: cif_fix_values 1715 2011-07-08 13:25:40Z adriana 
;
_cod_original_sg_symbol_H-M 'C c'
_cod_database_code 2213486
_cod_database_fobs_code 2213486

loop_
_symmetry_equiv_pos_as_xyz
'x, y, z'
'x, -y, z+1/2'
'x+1/2, y+1/2, z'
'x+1/2, -y+1/2, z+1/2'

loop_
_atom_site_type_symbol
_atom_site_label
_atom_site_fract_x
_atom_site_fract_y
_atom_site_fract_z
_atom_site_U_iso_or_equiv
_atom_site_adp_type
_atom_site_calc_flag
_atom_site_refinement_flags
_atom_site_occupancy
Zn Zn1 0.137941(15) 0.276624(17) 0.931457(18) 0.01513(4) Uani d . 1
O O1 0.05548(8) 0.26576(14) 1.05451(15) 0.0210(3) Uani d . 1
O O2 0.22018(8) 0.28305(14) 1.08423(15) 0.0213(3) Uani d . 1
N N1 0.06264(9) 0.35148(15) 0.77673(16) 0.0166(3) Uani d . 1
N N2 0.21070(8) 0.35007(15) 0.79573(15) 0.0161(3) Uani d . 1
C C1 -0.01125(10) 0.30971(18) 1.04053(19) 0.0178(3) Uani d . 1
C C2 -0.05900(11) 0.29339(19) 1.1504(2) 0.0212(4) Uani d . 1
H H2A -0.0418 0.2502 1.2282 0.025 Uiso calc R 1
C C3 -0.12951(11) 0.3392(2) 1.1455(2) 0.0245(4) Uani d . 1
H H3A -0.1587 0.3273 1.2200 0.029 Uiso calc R 1
C C4 -0.15823(12) 0.4040(2) 1.0294(2) 0.0258(4) Uani d . 1
H H4A -0.2060 0.4353 1.0265 0.031 Uiso calc R 1
C C5 -0.11409(12) 0.4202(2) 0.9195(2) 0.0224(4) Uani d . 1
H H5A -0.1328 0.4630 0.8423 0.027 Uiso calc R 1
C C6 -0.04126(12) 0.3736(2) 0.9211(2) 0.0176(4) Uani d . 1
C C7 -0.00347(10) 0.39031(18) 0.79527(19) 0.0180(3) Uani d . 1
H H7A -0.0282 0.4318 0.7223 0.022 Uiso calc R 1
C C8 0.09499(10) 0.36759(17) 0.64817(18) 0.0167(3) Uani d . 1
C C9 0.05405(11) 0.37665(18) 0.51553(19) 0.0189(3) Uani d . 1
H H9A 0.0018 0.3751 0.5079 0.023 Uiso calc R 1
C C10 0.09183(12) 0.38795(18) 0.3952(2) 0.0197(3) Uani d . 1
H H10A 0.0646 0.3950 0.3071 0.024 Uiso calc R 1
C C11 0.17024(12) 0.38874(18) 0.4054(2) 0.0200(3) Uani d . 1
H H11A 0.1950 0.3963 0.3240 0.024 Uiso calc R 1
C C12 0.21155(11) 0.37828(18) 0.53604(19) 0.0190(3) Uani d . 1
H H12A 0.2638 0.3784 0.5423 0.023 Uiso calc R 1
C C13 0.17443(10) 0.36752(16) 0.65840(17) 0.0157(3) Uani d . 1
C C14 0.27789(10) 0.38710(17) 0.83114(18) 0.0174(3) Uani d . 1
H H14A 0.3015 0.4257 0.7629 0.021 Uiso calc R 1
C C15 0.31893(12) 0.3730(2) 0.9683(2) 0.0175(4) Uani d . 1
C C16 0.39295(12) 0.4161(2) 0.9850(2) 0.0232(4) Uani d . 1
H H16A 0.4121 0.4504 0.9084 0.028 Uiso calc R 1
C C17 0.43724(12) 0.4087(2) 1.1108(2) 0.0246(4) Uani d . 1
H H17A 0.4859 0.4373 1.1193 0.030 Uiso calc R 1
C C18 0.40826(11) 0.35744(19) 1.2266(2) 0.0207(3) Uani d . 1
H H18A 0.4380 0.3516 1.3123 0.025 Uiso calc R 1
C C19 0.33618(11) 0.31565(19) 1.21453(19) 0.0201(3) Uani d . 1
H H19A 0.3183 0.2822 1.2930 0.024 Uiso calc R 1
C C20 0.28810(10) 0.32175(17) 1.08643(18) 0.0172(3) Uani d . 1
N N3 0.13875(8) 0.11047(15) 0.86487(16) 0.0172(3) Uani d . 1
C C21 0.18650(11) 0.07344(18) 0.7742(2) 0.0197(3) Uani d . 1
H H21A 0.2177 0.1247 0.7351 0.024 Uiso calc R 1
C C22 0.19123(11) -0.03757(19) 0.7364(2) 0.0218(3) Uani d . 1
H H22A 0.2259 -0.0603 0.6752 0.026 Uiso calc R 1
C C23 0.14410(12) -0.11397(18) 0.7905(2) 0.0213(3) Uani d . 1
H H23A 0.1456 -0.1888 0.7653 0.026 Uiso calc R 1
C C24 0.09411(12) -0.0766(2) 0.8840(2) 0.0230(4) Uani d . 1
H H24A 0.0619 -0.1263 0.9231 0.028 Uiso calc R 1
C C25 0.09292(11) 0.03505(19) 0.9177(2) 0.0201(3) Uani d . 1
H H25A 0.0591 0.0595 0.9796 0.024 Uiso calc R 1

loop_
_atom_site_aniso_label
_atom_site_aniso_U_11
_atom_site_aniso_U_22
_atom_site_aniso_U_33
_atom_site_aniso_U_12
_atom_site_aniso_U_13
_atom_site_aniso_U_23
Zn1 0.01612(7) 0.01586(9) 0.01368(7) 0.00019(10) 0.00283(5) 0.00089(9)
O1 0.0196(6) 0.0259(8) 0.0182(6) 0.0050(5) 0.0054(5) 0.0034(5)
O2 0.0199(6) 0.0276(8) 0.0164(5) -0.0057(5) 0.0021(4) 0.0040(5)
N1 0.0186(6) 0.0166(8) 0.0149(6) -0.0004(5) 0.0034(5) 0.0002(5)
N2 0.0184(6) 0.0164(7) 0.0134(6) -0.0002(5) 0.0017(4) 0.0011(5)
C1 0.0175(7) 0.0189(9) 0.0174(7) -0.0007(6) 0.0035(5) -0.0024(6)
C2 0.0207(8) 0.0237(10) 0.0197(7) -0.0006(7) 0.0040(6) -0.0008(7)
C3 0.0212(8) 0.0305(12) 0.0228(8) -0.0017(7) 0.0073(6) -0.0043(8)
C4 0.0187(8) 0.0315(12) 0.0278(9) 0.0040(7) 0.0049(7) -0.0042(8)
C5 0.0192(8) 0.0251(11) 0.0229(9) 0.0024(7) 0.0016(7) -0.0014(8)
C6 0.0171(8) 0.0171(9) 0.0189(8) -0.0002(6) 0.0025(6) -0.0029(7)
C7 0.0192(7) 0.0178(9) 0.0169(7) 0.0003(6) 0.0012(6) 0.0003(6)
C8 0.0204(7) 0.0148(8) 0.0147(7) 0.0003(6) 0.0013(5) 0.0002(6)
C9 0.0218(8) 0.0180(9) 0.0164(7) 0.0023(6) -0.0004(6) 0.0000(6)
C10 0.0289(9) 0.0161(9) 0.0140(7) 0.0012(7) 0.0012(6) 0.0013(6)
C11 0.0299(9) 0.0172(9) 0.0131(7) 0.0001(7) 0.0030(6) 0.0010(6)
C12 0.0233(8) 0.0182(9) 0.0164(7) -0.0006(6) 0.0057(6) 0.0026(6)
C13 0.0190(7) 0.0145(8) 0.0138(6) -0.0011(6) 0.0026(5) 0.0008(5)
C14 0.0196(7) 0.0179(9) 0.0153(7) -0.0011(6) 0.0043(5) 0.0019(6)
C15 0.0192(8) 0.0180(10) 0.0154(7) -0.0004(7) 0.0016(6) 0.0025(6)
C16 0.0202(8) 0.0297(12) 0.0196(8) -0.0042(7) 0.0010(7) 0.0049(8)
C17 0.0198(8) 0.0306(12) 0.0228(8) -0.0050(7) -0.0005(6) 0.0050(8)
C18 0.0215(8) 0.0213(10) 0.0186(7) 0.0003(7) -0.0018(6) 0.0016(7)
C19 0.0218(8) 0.0216(10) 0.0166(7) -0.0018(7) 0.0012(6) 0.0025(7)
C20 0.0203(7) 0.0162(9) 0.0150(7) -0.0005(6) 0.0020(5) 0.0004(6)
N3 0.0151(6) 0.0192(8) 0.0174(6) -0.0001(5) 0.0023(5) 0.0010(5)
C21 0.0201(7) 0.0184(9) 0.0213(8) -0.0015(6) 0.0059(6) -0.0017(7)
C22 0.0239(8) 0.0214(10) 0.0208(8) 0.0011(7) 0.0059(6) -0.0013(7)
C23 0.0292(9) 0.0160(9) 0.0187(7) -0.0009(7) 0.0020(6) -0.0022(6)
C24 0.0262(9) 0.0214(10) 0.0222(8) -0.0056(7) 0.0062(7) -0.0007(7)
C25 0.0204(8) 0.0217(10) 0.0188(7) -0.0025(6) 0.0052(6) 0.0003(7)

loop_
_atom_type_symbol
_atom_type_description
_atom_type_scat_dispersion_real
_atom_type_scat_dispersion_imag
_atom_type_scat_source
C C 0.0033 0.0016 'International Tables Vol C Tables 4.2.6.8 and 6.1.1.4'
H H 0.0000 0.0000 'International Tables Vol C Tables 4.2.6.8 and 6.1.1.4'
N N 0.0061 0.0033 'International Tables Vol C Tables 4.2.6.8 and 6.1.1.4'
O O 0.0106 0.0060 'International Tables Vol C Tables 4.2.6.8 and 6.1.1.4'
Zn Zn 0.2839 1.4301 'International Tables Vol C Tables 4.2.6.8 and 6.1.1.4'

loop_
_geom_angle_atom_site_label_1
_geom_angle_atom_site_label_2
_geom_angle_atom_site_label_3
_geom_angle
_geom_angle_publ_flag
O2 Zn1 O1 96.51(6) y
O2 Zn1 N3 103.55(7) y
O1 Zn1 N3 98.26(6) y
O2 Zn1 N1 152.21(7) y
O1 Zn1 N1 88.75(6) y
N3 Zn1 N1 102.65(6) y
O2 Zn1 N2 88.50(6) y
O1 Zn1 N2 158.38(7) y
N3 Zn1 N2 100.99(6) y
N1 Zn1 N2 77.55(6) y
C1 O1 Zn1 130.08(13) ?
C20 O2 Zn1 131.12(12) ?
C7 N1 C8 121.44(16) ?
C7 N1 Zn1 126.14(12) ?
C8 N1 Zn1 112.07(12) ?
C14 N2 C13 121.32(15) ?
C14 N2 Zn1 126.56(12) ?
C13 N2 Zn1 111.75(11) ?
O1 C1 C2 118.57(18) ?
O1 C1 C6 124.69(17) ?
C2 C1 C6 116.73(18) ?
C3 C2 C1 122.2(2) ?
C3 C2 H2A 118.9 ?
C1 C2 H2A 118.9 ?
C2 C3 C4 120.89(18) ?
C2 C3 H3A 119.6 ?
C4 C3 H3A 119.6 ?
C5 C4 C3 118.62(19) ?
C5 C4 H4A 120.7 ?
C3 C4 H4A 120.7 ?
C4 C5 C6 121.9(2) ?
C4 C5 H5A 119.1 ?
C6 C5 H5A 119.1 ?
C5 C6 C1 119.63(18) ?
C5 C6 C7 116.1(2) ?
C1 C6 C7 124.18(18) ?
N1 C7 C6 124.60(18) ?
N1 C7 H7A 117.7 ?
C6 C7 H7A 117.7 ?
C9 C8 C13 119.77(16) ?
C9 C8 N1 124.52(16) ?
C13 C8 N1 115.61(15) ?
C10 C9 C8 119.68(18) ?
C10 C9 H9A 120.2 ?
C8 C9 H9A 120.2 ?
C9 C10 C11 120.59(19) ?
C9 C10 H10A 119.7 ?
C11 C10 H10A 119.7 ?
C12 C11 C10 120.33(18) ?
C12 C11 H11A 119.8 ?
C10 C11 H11A 119.8 ?
C11 C12 C13 119.86(18) ?
C11 C12 H12A 120.1 ?
C13 C12 H12A 120.1 ?
C12 C13 C8 119.77(16) ?
C12 C13 N2 124.61(16) ?
C8 C13 N2 115.54(14) ?
N2 C14 C15 124.96(17) ?
N2 C14 H14A 117.5 ?
C15 C14 H14A 117.5 ?
C16 C15 C20 119.59(18) ?
C16 C15 C14 116.58(18) ?
C20 C15 C14 123.80(19) ?
C17 C16 C15 121.96(19) ?
C17 C16 H16A 119.0 ?
C15 C16 H16A 119.0 ?
C16 C17 C18 119.09(19) ?
C16 C17 H17A 120.5 ?
C18 C17 H17A 120.5 ?
C19 C18 C17 120.51(18) ?
C19 C18 H18A 119.7 ?
C17 C18 H18A 119.7 ?
C18 C19 C20 122.40(17) ?
C18 C19 H19A 118.8 ?
C20 C19 H19A 118.8 ?
O2 C20 C19 118.83(16) ?
O2 C20 C15 124.72(17) ?
C19 C20 C15 116.44(17) ?
C21 N3 C25 117.51(18) ?
C21 N3 Zn1 122.12(14) ?
C25 N3 Zn1 120.30(13) ?
N3 C21 C22 122.83(19) ?
N3 C21 H21A 118.6 ?
C22 C21 H21A 118.6 ?
C23 C22 C21 119.27(18) ?
C23 C22 H22A 120.4 ?
C21 C22 H22A 120.4 ?
C22 C23 C24 118.4(2) ?
C22 C23 H23A 120.8 ?
C24 C23 H23A 120.8 ?
C25 C24 C23 119.12(19) ?
C25 C24 H24A 120.4 ?
C23 C24 H24A 120.4 ?
N3 C25 C24 122.81(17) ?
N3 C25 H25A 118.6 ?
C24 C25 H25A 118.6 ?

loop_
_geom_bond_atom_site_label_1
_geom_bond_atom_site_label_2
_geom_bond_distance
_geom_bond_publ_flag
Zn1 O2 1.9637(14) y
Zn1 O1 1.9707(14) y
Zn1 N3 2.0910(18) y
Zn1 N1 2.0956(16) y
Zn1 N2 2.1092(15) y
O1 C1 1.298(2) ?
O2 C20 1.297(2) ?
N1 C7 1.297(2) ?
N1 C8 1.413(2) ?
N2 C14 1.293(2) ?
N2 C13 1.414(2) ?
C1 C2 1.423(3) ?
C1 C6 1.429(3) ?
C2 C3 1.371(3) ?
C2 H2A 0.9300 ?
C3 C4 1.405(3) ?
C3 H3A 0.9300 ?
C4 C5 1.380(3) ?
C4 H4A 0.9300 ?
C5 C6 1.414(3) ?
C5 H5A 0.9300 ?
C6 C7 1.442(3) ?
C7 H7A 0.9300 ?
C8 C9 1.398(3) ?
C8 C13 1.413(2) ?
C9 C10 1.388(3) ?
C9 H9A 0.9300 ?
C10 C11 1.395(3) ?
C10 H10A 0.9300 ?
C11 C12 1.387(3) ?
C11 H11A 0.9300 ?
C12 C13 1.398(2) ?
C12 H12A 0.9300 ?
C14 C15 1.441(3) ?
C14 H14A 0.9300 ?
C15 C16 1.414(3) ?
C15 C20 1.435(3) ?
C16 C17 1.371(3) ?
C16 H16A 0.9300 ?
C17 C18 1.402(3) ?
C17 H17A 0.9300 ?
C18 C19 1.376(3) ?
C18 H18A 0.9300 ?
C19 C20 1.421(3) ?
C19 H19A 0.9300 ?
N3 C21 1.345(2) ?
N3 C25 1.349(3) ?
C21 C22 1.383(3) ?
C21 H21A 0.9300 ?
C22 C23 1.377(3) ?
C22 H22A 0.9300 ?
C23 C24 1.392(3) ?
C23 H23A 0.9300 ?
C24 C25 1.377(3) ?
C24 H24A 0.9300 ?
C25 H25A 0.9300 ?

loop_
_geom_hbond_atom_site_label_D
_geom_hbond_atom_site_label_H
_geom_hbond_atom_site_label_A
_geom_hbond_site_symmetry_A
_geom_hbond_distance_DH
_geom_hbond_distance_HA
_geom_hbond_distance_DA
_geom_hbond_angle_DHA
_geom_hbond_publ_flag
C25 H25A O1 1_555 0.93 2.58 3.156(3) 121 y
C23 H23A O2 2_554 0.93 2.54 3.211(3) 129 y
C18 H18A Cg1 4_555 0.93 2.87 3.537(2) 130 y

loop_
_geom_torsion_atom_site_label_1
_geom_torsion_atom_site_label_2
_geom_torsion_atom_site_label_3
_geom_torsion_atom_site_label_4
_geom_torsion
O2 Zn1 O1 C1 142.18(19)
N3 Zn1 O1 C1 -113.06(19)
N1 Zn1 O1 C1 -10.46(19)
N2 Zn1 O1 C1 39.7(3)
O1 Zn1 O2 C20 -157.39(19)
N3 Zn1 O2 C20 102.47(19)
N1 Zn1 O2 C20 -57.7(3)
N2 Zn1 O2 C20 1.53(19)
O2 Zn1 N1 C7 -88.4(2)
O1 Zn1 N1 C7 13.18(18)
N3 Zn1 N1 C7 111.36(18)
N2 Zn1 N1 C7 -149.98(19)
O2 Zn1 N1 C8 84.83(18)
O1 Zn1 N1 C8 -173.55(13)
N3 Zn1 N1 C8 -75.36(14)
N2 Zn1 N1 C8 23.29(13)
O2 Zn1 N2 C14 -5.67(18)
O1 Zn1 N2 C14 98.3(2)
N3 Zn1 N2 C14 -109.17(18)
N1 Zn1 N2 C14 150.13(19)
O2 Zn1 N2 C13 -178.67(14)
O1 Zn1 N2 C13 -74.7(2)
N3 Zn1 N2 C13 77.82(13)
N1 Zn1 N2 C13 -22.88(13)
Zn1 O1 C1 C2 -176.48(15)
Zn1 O1 C1 C6 4.0(3)
O1 C1 C2 C3 178.4(2)
C6 C1 C2 C3 -2.0(3)
C1 C2 C3 C4 0.8(4)
C2 C3 C4 C5 0.3(4)
C3 C4 C5 C6 0.0(4)
C4 C5 C6 C1 -1.3(4)
C4 C5 C6 C7 175.6(2)
O1 C1 C6 C5 -178.2(2)
C2 C1 C6 C5 2.3(3)
O1 C1 C6 C7 5.1(4)
C2 C1 C6 C7 -174.4(2)
C8 N1 C7 C6 177.53(19)
Zn1 N1 C7 C6 -9.8(3)
C5 C6 C7 N1 -178.3(2)
C1 C6 C7 N1 -1.5(4)
C7 N1 C8 C9 -30.6(3)
Zn1 N1 C8 C9 155.77(17)
C7 N1 C8 C13 153.21(19)
Zn1 N1 C8 C13 -20.4(2)
C13 C8 C9 C10 -1.4(3)
N1 C8 C9 C10 -177.44(19)
C8 C9 C10 C11 0.9(3)
C9 C10 C11 C12 0.0(3)
C10 C11 C12 C13 -0.4(3)
C11 C12 C13 C8 -0.1(3)
C11 C12 C13 N2 176.26(19)
C9 C8 C13 C12 1.0(3)
N1 C8 C13 C12 177.39(18)
C9 C8 C13 N2 -175.69(18)
N1 C8 C13 N2 0.7(3)
C14 N2 C13 C12 29.3(3)
Zn1 N2 C13 C12 -157.32(16)
C14 N2 C13 C8 -154.23(19)
Zn1 N2 C13 C8 19.2(2)
C13 N2 C14 C15 -180.0(2)
Zn1 N2 C14 C15 7.7(3)
N2 C14 C15 C16 177.8(2)
N2 C14 C15 C20 -4.2(4)
C20 C15 C16 C17 1.2(4)
C14 C15 C16 C17 179.4(2)
C15 C16 C17 C18 -0.3(4)
C16 C17 C18 C19 -0.4(4)
C17 C18 C19 C20 0.2(3)
Zn1 O2 C20 C19 179.71(15)
Zn1 O2 C20 C15 0.8(3)
C18 C19 C20 O2 -178.2(2)
C18 C19 C20 C15 0.7(3)
C16 C15 C20 O2 177.5(2)
C14 C15 C20 O2 -0.5(4)
C16 C15 C20 C19 -1.4(3)
C14 C15 C20 C19 -179.4(2)
O2 Zn1 N3 C21 -82.04(15)
O1 Zn1 N3 C21 179.17(15)
N1 Zn1 N3 C21 88.61(15)
N2 Zn1 N3 C21 9.07(16)
O2 Zn1 N3 C25 94.86(15)
O1 Zn1 N3 C25 -3.93(15)
N1 Zn1 N3 C25 -94.50(15)
N2 Zn1 N3 C25 -174.04(14)
C25 N3 C21 C22 -1.4(3)
Zn1 N3 C21 C22 175.55(16)
N3 C21 C22 C23 1.6(3)
C21 C22 C23 C24 -1.2(3)
C22 C23 C24 C25 0.7(3)
C21 N3 C25 C24 0.9(3)
Zn1 N3 C25 C24 -176.16(16)
C23 C24 C25 N3 -0.5(3)
